data_2022437
loop_
_publ_author_name
'Kelley, Steven P.'
'Rungthanaphatsophon, Pokpong'
'Walensky, Justin R.'

_publ_section_title
;
 Crystal structure of [Th3(Cp*)3(O)(OH)3]2Cl2(N3)6: a discrete molecular
 capsule built from multinuclear organothorium cluster cations
;
_journal_coeditor_code ZL5025
_journal_issue 10
_journal_name_full 'Acta Crystallographica Section E Crystallographic Communications'
_journal_paper_doi 10.1107/S2056989021008914
_journal_volume 77
_journal_year 2021
_chemical_formula_iupac '[Th6 (C10 H15)6 Cl2 (N3)6 (O H)6 O2], 0.56C4 H10 O, 1.44C4 H8 O'
_chemical_formula_moiety 'C60 H96 Cl2 N18 O8 Th6, 0.56(C4 H10 O), 1.44(C4 H8 O)'
_chemical_formula_sum 'C68 H113.12 Cl2 N18 O10 Th6'
_chemical_formula_weight 2804.00
_chemical_name_systematic
;Hexa-\m~2~-azido-di-\m~3~-chlorido-hexa-\m~2~-hydroxido-di-\m~3~-oxido-hexakis(pentamethylcyclopentadienyl)hexathorium--diethyl
ether--tetrahydrofuran (1/0.56/1.44)
;
_space_group_crystal_system monoclinic
_space_group_IT_number 12
_space_group_name_Hall '-C 2y'
_space_group_name_H-M_alt 'C 1 2/m 1'
_atom_sites_solution_hydrogens mixed
_atom_sites_solution_primary dual
_atom_sites_solution_secondary difmap
_audit_creation_method
;
Olex2 1.2
(compiled 2018.05.29 svn.r3508 for OlexSys, GUI svn.r5506)
;
_cell_angle_alpha 90
_cell_angle_beta 121.867(3)
_cell_angle_gamma 90
_cell_formula_units_Z 2
_cell_length_a 17.6783(14)
_cell_length_b 17.2647(14)
_cell_length_c 16.383(2)
_cell_measurement_reflns_used 9971
_cell_measurement_temperature 100(2)
_cell_measurement_theta_max 27.51
_cell_measurement_theta_min 2.36
_cell_volume 4246.6(7)
_computing_cell_refinement
;
APEX3 and SAINT (Bruker, 2017)
;
_computing_data_collection
;
APEX3 (Bruker, 2017)
;
_computing_data_reduction
;
APEX3 and SAINT (Bruker, 2017)
;
_computing_molecular_graphics
;
<i>OLEX2</i> (Dolomanov <i>et al.</i>,  2009)
;
_computing_publication_material
;
<i>OLEX2</i> (Dolomanov <i>et al.</i>,  2009)
;
_computing_structure_refinement
;
ShelXL (Sheldrick, 2015b)
;
_diffrn_ambient_temperature 100.0
_diffrn_measured_fraction_theta_full 0.997
_diffrn_measured_fraction_theta_max 0.997
_diffrn_measurement_device_type 'Bruker VENTURE CMOS area detector'
_diffrn_measurement_method 'shutterless omega and phi scans'
_diffrn_radiation_type MoK\a
_diffrn_radiation_wavelength 0.71073
_diffrn_reflns_av_R_equivalents 0.0707
_diffrn_reflns_av_unetI/netI 0.0305
_diffrn_reflns_limit_h_max 22
_diffrn_reflns_limit_h_min -22
_diffrn_reflns_limit_k_max 22
_diffrn_reflns_limit_k_min -22
_diffrn_reflns_limit_l_max 21
_diffrn_reflns_limit_l_min -21
_diffrn_reflns_number 64622
_diffrn_reflns_theta_full 25.242
_diffrn_reflns_theta_max 27.532
_diffrn_reflns_theta_min 2.359
_diffrn_source 'Incoatec IMuS microfocus Mo tube'
_exptl_absorpt_coefficient_mu 10.591
_exptl_absorpt_correction_T_max 0.4305
_exptl_absorpt_correction_T_min 0.3329
_exptl_absorpt_correction_type multi-scan
_exptl_absorpt_process_details
;
(<i>AXScale</i>; Bruker, 2017)
;
_exptl_crystal_colour colorless
_exptl_crystal_density_diffrn 2.193
_exptl_crystal_density_method 'not measured'
_exptl_crystal_description irregular
_exptl_crystal_F_000 2598
_exptl_crystal_size_max 0.17
_exptl_crystal_size_mid 0.13
_exptl_crystal_size_min 0.04
_refine_diff_density_max 3.139
_refine_diff_density_min -0.905
_refine_ls_extinction_method none
_refine_ls_goodness_of_fit_ref 1.030
_refine_ls_hydrogen_treatment mixed
_refine_ls_matrix_type full
_refine_ls_number_parameters 307
_refine_ls_number_reflns 5050
_refine_ls_number_restraints 155
_refine_ls_restrained_S_all 1.017
_refine_ls_R_factor_all 0.0361
_refine_ls_R_factor_gt 0.0266
_refine_ls_shift/su_max 0.003
_refine_ls_shift/su_mean 0.000
_refine_ls_structure_factor_coef Fsqd
_refine_ls_weighting_details 'w=1/[\s^2^(Fo^2^)+(0.0229P)^2^+34.2882P] where P=(Fo^2^+2Fc^2^)/3'
_refine_ls_weighting_scheme calc
_refine_ls_wR_factor_gt 0.0529
_refine_ls_wR_factor_ref 0.0563
_reflns_number_gt 4393
_reflns_number_total 5050
_reflns_threshold_expression 'I > 2\s(I)'
_cod_data_source_file zl5025sup1.cif
_cod_data_source_block I
_cod_database_code 2022437
_shelx_space_group_comment
;
The symmetry employed for this shelxl refinement is uniquely defined
by the following loop, which should always be used as a source of
symmetry information in preference to the above space-group names.
They are only intended as comments.
;
_shelx_estimated_absorpt_t_min 0.266
_shelx_estimated_absorpt_t_max 0.677

loop_
_space_group_symop_operation_xyz
'x, y, z'
'-x, y, -z'
'x+1/2, y+1/2, z'
'-x+1/2, y+1/2, -z'
'-x, -y, -z'
'x, -y, z'
'-x+1/2, -y+1/2, -z'
'x+1/2, -y+1/2, z'

loop_
_atom_site_type_symbol
_atom_site_label
_atom_site_fract_x
_atom_site_fract_y
_atom_site_fract_z
_atom_site_U_iso_or_equiv
_atom_site_adp_type
_atom_site_calc_flag
_atom_site_occupancy
_atom_site_disorder_assembly
_atom_site_disorder_group
Th Th1 0.68056(2) 0.60822(2) 0.69358(2) 0.01292(5) Uani d 1 . .
Th Th2 0.53556(2) 0.500000 0.75710(2) 0.01168(6) Uani d 1 . .
Cl Cl1 0.73648(11) 0.500000 0.86411(11) 0.0174(3) Uani d 1 . .
O O1 0.5917(3) 0.500000 0.6566(3) 0.0147(9) Uani d 1 . .
O O2 0.7638(3) 0.500000 0.6957(3) 0.0169(10) Uani d 1 . .
H H2 0.809(3) 0.500000 0.691(6) 0.025 Uiso d 1 . .
O O3 0.5971(2) 0.62494(18) 0.7689(2) 0.0168(7) Uani d 1 . .
H H3 0.563(6) 0.663(4) 0.748(7) 0.025 Uiso d 0.5 . .
N N1 0.4076(3) 0.5858(3) 0.6357(3) 0.0233(9) Uani d 1 . .
N N2 0.3749(3) 0.5981(2) 0.5529(3) 0.0153(8) Uani d 1 . .
N N3 0.3402(3) 0.6128(2) 0.4715(3) 0.0228(9) Uani d 1 . .
N N4 0.5440(3) 0.6925(2) 0.5842(3) 0.0198(9) Uani d 1 . .
N N5 0.500000 0.6919(3) 0.500000 0.0168(12) Uani d 1 . .
C C1 0.8493(3) 0.6738(3) 0.8077(4) 0.0204(10) Uani d 1 . .
C C2 0.8168(3) 0.7073(3) 0.7160(3) 0.0211(11) Uani d 1 . .
C C3 0.7461(4) 0.7577(3) 0.6962(4) 0.0236(11) Uani d 1 . .
C C4 0.7349(3) 0.7564(3) 0.7756(3) 0.0208(10) Uani d 1 . .
C C5 0.7987(3) 0.7044(3) 0.8442(3) 0.0187(10) Uani d 1 . .
C C6 0.9278(4) 0.6209(3) 0.8601(4) 0.0307(13) Uani d 1 . .
H H6A 0.918535 0.585471 0.900768 0.046 Uiso calc 1 . .
H H6B 0.981731 0.651592 0.900265 0.046 Uiso calc 1 . .
H H6C 0.934610 0.590903 0.813530 0.046 Uiso calc 1 . .
C C7 0.8561(4) 0.6980(4) 0.6544(4) 0.0332(14) Uani d 1 . .
H H7A 0.884053 0.646886 0.665711 0.050 Uiso calc 1 . .
H H7B 0.901031 0.738296 0.670865 0.050 Uiso calc 1 . .
H H7C 0.808905 0.702819 0.586503 0.050 Uiso calc 1 . .
C C8 0.6968(4) 0.8088(3) 0.6087(4) 0.0314(13) Uani d 1 . .
H H8A 0.675395 0.777497 0.550602 0.047 Uiso calc 1 . .
H H8B 0.736905 0.849200 0.611231 0.047 Uiso calc 1 . .
H H8C 0.645907 0.832931 0.607281 0.047 Uiso calc 1 . .
C C9 0.6695(4) 0.8042(3) 0.7866(4) 0.0276(12) Uani d 1 . .
H H9A 0.611609 0.803876 0.726080 0.041 Uiso calc 1 . .
H H9B 0.691318 0.857577 0.803166 0.041 Uiso calc 1 . .
H H9C 0.663160 0.782241 0.837851 0.041 Uiso calc 1 . .
C C10 0.8162(4) 0.6901(3) 0.9437(4) 0.0260(12) Uani d 1 . .
H H10A 0.762198 0.701260 0.944310 0.039 Uiso calc 1 . .
H H10B 0.864643 0.723791 0.989868 0.039 Uiso calc 1 . .
H H10C 0.833217 0.635783 0.961429 0.039 Uiso calc 1 . .
C C11 0.4835(3) 0.4335(3) 0.8752(3) 0.0154(9) Uani d 1 . .
C C12 0.4289(4) 0.500000 0.8363(5) 0.0171(14) Uani d 1 . .
C C13 0.5718(3) 0.4589(3) 0.9384(3) 0.0154(9) Uani d 1 . .
C C14 0.4549(4) 0.3503(3) 0.8574(4) 0.0260(12) Uani d 1 . .
H H14A 0.395664 0.346319 0.798828 0.039 Uiso calc 1 . .
H H14B 0.452683 0.330173 0.912070 0.039 Uiso calc 1 . .
H H14C 0.497535 0.319910 0.849670 0.039 Uiso calc 1 . .
C C15 0.3290(5) 0.500000 0.7689(5) 0.0279(17) Uani d 1 . .
H H15A 0.312567 0.464474 0.715426 0.042 Uiso calc 0.5 . .
H H15B 0.308772 0.552425 0.743913 0.042 Uiso calc 0.5 . .
H H15C 0.300794 0.483101 0.803799 0.042 Uiso calc 0.5 . .
C C16 0.6503(4) 0.4080(3) 0.9991(3) 0.0222(11) Uani d 1 . .
H H16A 0.705180 0.436174 1.017657 0.033 Uiso calc 1 . .
H H16B 0.646369 0.361634 0.962550 0.033 Uiso calc 1 . .
H H16C 0.650705 0.392683 1.056974 0.033 Uiso calc 1 . .
O O2S 0.962(2) 0.500000 0.674(2) 0.061(4) Uani d 0.280(11) A 2
C C5S 1.055(2) 0.500000 0.720(2) 0.065(5) Uani d 0.280(11) A 2
H H5SA 1.075920 0.546619 0.701666 0.078 Uiso calc 0.140(5) A 2
H H5SB 1.075920 0.453381 0.701666 0.078 Uiso calc 0.140(5) A 2
C C6S 1.091(3) 0.500000 0.828(3) 0.064(6) Uani d 0.280(11) A 2
H H6SA 1.156583 0.500000 0.864533 0.097 Uiso calc 0.280(11) A 2
H H6SB 1.070092 0.546347 0.844821 0.097 Uiso calc 0.140(5) A 2
H H6SC 1.070092 0.453653 0.844821 0.097 Uiso calc 0.140(5) A 2
C C7S 0.923(2) 0.500000 0.573(2) 0.058(4) Uani d 0.280(11) A 2
H H7SA 0.942803 0.453573 0.554259 0.069 Uiso calc 0.140(5) A 2
H H7SB 0.942803 0.546427 0.554259 0.069 Uiso calc 0.140(5) A 2
C C8S 0.822(2) 0.500000 0.522(3) 0.054(4) Uani d 0.280(11) A 2
H H8SA 0.795779 0.500000 0.452448 0.081 Uiso calc 0.280(11) A 2
H H8SB 0.802133 0.453653 0.540462 0.081 Uiso calc 0.140(5) A 2
H H8SC 0.802133 0.546347 0.540462 0.081 Uiso calc 0.140(5) A 2
O O1S 0.8969(7) 0.500000 0.6553(7) 0.050(2) Uani d 0.360(5) A -1
C C1S 0.8526(10) 0.500000 0.5515(11) 0.055(3) Uani d 0.360(5) A -1
H H1SA 0.805267 0.539887 0.523128 0.066 Uiso calc 0.360(5) A -1
H H1SB 0.825386 0.448814 0.525057 0.066 Uiso calc 0.360(5) A -1
C C2S 0.9243(12) 0.5179(12) 0.5292(15) 0.066(4) Uani d 0.360(5) A -1
H H2SA 0.934339 0.574303 0.528668 0.079 Uiso calc 0.360(5) A -1
H H2SB 0.910796 0.494664 0.467676 0.079 Uiso calc 0.360(5) A -1
C C3S 1.0042(13) 0.4768(12) 0.6179(14) 0.067(4) Uani d 0.360(5) A -1
H H3SA 0.998454 0.419714 0.613336 0.080 Uiso calc 0.360(5) A -1
H H3SB 1.062238 0.492263 0.627273 0.080 Uiso calc 0.360(5) A -1
C C4S 0.9910(10) 0.510(2) 0.6976(15) 0.061(3) Uani d 0.360(5) A -1
H H4SA 1.025462 0.480111 0.758113 0.073 Uiso calc 0.360(5) A -1
H H4SB 1.008272 0.565129 0.710357 0.073 Uiso calc 0.360(5) A -1

loop_
_atom_site_aniso_label
_atom_site_aniso_U_11
_atom_site_aniso_U_22
_atom_site_aniso_U_33
_atom_site_aniso_U_12
_atom_site_aniso_U_13
_atom_site_aniso_U_23
Th1 0.01355(9) 0.01211(8) 0.01065(8) -0.00232(6) 0.00472(7) -0.00054(6)
Th2 0.01279(12) 0.01143(11) 0.01021(11) 0.000 0.00567(9) 0.000
Cl1 0.0168(8) 0.0177(8) 0.0122(7) 0.000 0.0039(6) 0.000
O1 0.015(2) 0.014(2) 0.010(2) 0.000 0.0034(19) 0.000
O2 0.014(2) 0.019(2) 0.017(2) 0.000 0.008(2) 0.000
O3 0.0188(18) 0.0151(16) 0.0162(17) 0.0004(13) 0.0090(15) 0.0016(13)
N1 0.021(2) 0.033(2) 0.015(2) 0.0078(19) 0.0086(18) 0.0078(18)
N2 0.014(2) 0.0136(18) 0.017(2) 0.0046(16) 0.0073(17) 0.0007(15)
N3 0.024(2) 0.029(2) 0.012(2) 0.0009(19) 0.0074(18) -0.0004(17)
N4 0.019(2) 0.021(2) 0.011(2) 0.0002(17) 0.0022(18) 0.0013(16)
N5 0.018(3) 0.012(3) 0.019(3) 0.000 0.008(3) 0.000
C1 0.019(3) 0.018(2) 0.022(3) -0.007(2) 0.009(2) -0.0013(19)
C2 0.024(3) 0.021(2) 0.019(2) -0.014(2) 0.011(2) -0.007(2)
C3 0.027(3) 0.017(2) 0.022(3) -0.009(2) 0.010(2) -0.002(2)
C4 0.022(3) 0.017(2) 0.017(2) -0.007(2) 0.007(2) -0.0037(19)
C5 0.018(2) 0.019(2) 0.014(2) -0.010(2) 0.005(2) -0.0050(19)
C6 0.020(3) 0.037(3) 0.028(3) 0.002(2) 0.008(2) -0.005(2)
C7 0.035(3) 0.040(3) 0.029(3) -0.017(3) 0.020(3) -0.013(3)
C8 0.039(3) 0.025(3) 0.021(3) -0.010(3) 0.010(3) 0.003(2)
C9 0.031(3) 0.019(3) 0.027(3) -0.003(2) 0.012(3) -0.008(2)
C10 0.029(3) 0.026(3) 0.018(3) -0.006(2) 0.009(2) -0.002(2)
C11 0.018(2) 0.018(2) 0.015(2) -0.0038(19) 0.012(2) -0.0010(18)
C12 0.014(3) 0.027(4) 0.015(3) 0.000 0.010(3) 0.000
C13 0.022(3) 0.014(2) 0.012(2) 0.0000(19) 0.010(2) 0.0008(17)
C14 0.035(3) 0.022(3) 0.028(3) -0.008(2) 0.021(3) -0.003(2)
C15 0.017(4) 0.045(5) 0.020(4) 0.000 0.008(3) 0.000
C16 0.028(3) 0.021(2) 0.017(2) 0.006(2) 0.011(2) 0.007(2)
O2S 0.059(6) 0.055(6) 0.085(6) 0.000 0.050(6) 0.000
C5S 0.058(7) 0.057(7) 0.090(7) 0.000 0.046(7) 0.000
C6S 0.055(9) 0.058(9) 0.091(9) 0.000 0.046(8) 0.000
C7S 0.058(6) 0.055(5) 0.084(6) 0.000 0.053(6) 0.000
C8S 0.057(7) 0.051(6) 0.081(7) 0.000 0.054(6) 0.000
O1S 0.052(5) 0.049(4) 0.079(5) 0.001(5) 0.054(5) 0.000
C1S 0.058(6) 0.051(5) 0.083(6) 0.003(5) 0.054(5) 0.000
C2S 0.063(6) 0.059(6) 0.089(7) 0.012(5) 0.050(6) 0.006(5)
C3S 0.062(6) 0.062(6) 0.090(7) 0.010(4) 0.050(6) 0.009(4)
C4S 0.056(6) 0.057(6) 0.088(6) 0.001(4) 0.051(6) 0.002(4)

loop_
_atom_type_symbol
_atom_type_description
_atom_type_scat_dispersion_real
_atom_type_scat_dispersion_imag
_atom_type_scat_source
C C 0.0033 0.0016 'International Tables Vol C Tables 4.2.6.8 and 6.1.1.4'
H H 0.0000 0.0000 'International Tables Vol C Tables 4.2.6.8 and 6.1.1.4'
N N 0.0061 0.0033 'International Tables Vol C Tables 4.2.6.8 and 6.1.1.4'
O O 0.0106 0.0060 'International Tables Vol C Tables 4.2.6.8 and 6.1.1.4'
Cl Cl 0.1484 0.1585 'International Tables Vol C Tables 4.2.6.8 and 6.1.1.4'
Th Th -7.2400 8.8979 'International Tables Vol C Tables 4.2.6.8 and 6.1.1.4'

loop_
_geom_angle_atom_site_label_1
_geom_angle_atom_site_label_2
_geom_angle_atom_site_label_3
_geom_angle_site_symmetry_1
_geom_angle_site_symmetry_3
_geom_angle
_geom_angle_publ_flag
O1 Th1 Cl1 . . 65.94(10) ?
O1 Th1 O2 . . 72.32(13) ?
O1 Th1 O3 . . 73.33(13) ?
O1 Th1 N3 . 2_656 92.85(14) ?
O1 Th1 N4 . . 90.95(13) ?
O1 Th1 C1 . . 147.52(14) ?
O1 Th1 C2 . . 160.60(14) ?
O1 Th1 C3 . . 164.27(14) ?
O1 Th1 C4 . . 151.16(15) ?
O1 Th1 C5 . . 143.48(14) ?
O2 Th1 Cl1 . . 66.77(11) ?
O2 Th1 O3 . . 129.52(12) ?
O2 Th1 N3 . 2_656 77.23(15) ?
O2 Th1 N4 . . 143.70(14) ?
O2 Th1 C1 . . 82.76(14) ?
O2 Th1 C2 . . 89.72(14) ?
O2 Th1 C3 . . 118.37(14) ?
O2 Th1 C4 . . 131.14(14) ?
O2 Th1 C5 . . 106.72(15) ?
O3 Th1 Cl1 . . 65.92(8) ?
O3 Th1 N3 . 2_656 140.13(13) ?
O3 Th1 N4 . . 71.49(12) ?
O3 Th1 C1 . . 109.77(13) ?
O3 Th1 C2 . . 125.35(13) ?
O3 Th1 C3 . . 104.02(14) ?
O3 Th1 C4 . . 77.98(13) ?
O3 Th1 C5 . . 81.33(13) ?
N3 Th1 Cl1 2_656 . 142.14(10) ?
N3 Th1 N4 2_656 . 71.56(13) ?
N3 Th1 C1 2_656 . 101.77(14) ?
N3 Th1 C2 2_656 . 75.63(14) ?
N3 Th1 C3 2_656 . 79.31(14) ?
N3 Th1 C4 2_656 . 107.60(14) ?
N3 Th1 C5 2_656 . 123.06(14) ?
N4 Th1 Cl1 . . 135.67(10) ?
N4 Th1 C1 . . 121.10(14) ?
N4 Th1 C2 . . 99.86(15) ?
N4 Th1 C3 . . 73.69(14) ?
N4 Th1 C4 . . 77.07(14) ?
N4 Th1 C5 . . 105.63(14) ?
C1 Th1 Cl1 . . 85.43(10) ?
C1 Th1 C2 . . 29.29(14) ?
C1 Th1 C3 . . 48.19(15) ?
C1 Th1 C4 . . 48.40(15) ?
C2 Th1 Cl1 . . 114.22(11) ?
C2 Th1 C3 . . 29.07(15) ?
C3 Th1 Cl1 . . 127.82(11) ?
C4 Th1 Cl1 . . 104.78(10) ?
C4 Th1 C2 . . 48.11(15) ?
C4 Th1 C3 . . 29.10(14) ?
C5 Th1 Cl1 . . 79.97(10) ?
C5 Th1 C1 . . 29.39(15) ?
C5 Th1 C2 . . 48.16(14) ?
C5 Th1 C3 . . 48.03(14) ?
C5 Th1 C4 . . 29.26(14) ?
O1 Th2 Cl1 . . 66.47(11) ?
O1 Th2 O3 . . 73.12(9) ?
O1 Th2 O3 . 6_565 73.12(9) ?
O1 Th2 N1 . . 88.99(13) ?
O1 Th2 N1 . 6_565 88.99(13) ?
O1 Th2 C11 . . 155.49(10) ?
O1 Th2 C11 . 6_565 155.49(10) ?
O1 Th2 C12 . . 166.28(18) ?
O1 Th2 C13 . 6_565 144.28(14) ?
O1 Th2 C13 . . 144.28(14) ?
O3 Th2 Cl1 . . 66.73(8) ?
O3 Th2 Cl1 6_565 . 66.73(8) ?
O3 Th2 O3 6_565 . 130.25(16) ?
O3 Th2 N1 6_565 6_565 73.53(13) ?
O3 Th2 N1 . 6_565 140.27(13) ?
O3 Th2 N1 . . 73.53(13) ?
O3 Th2 N1 6_565 . 140.27(13) ?
O3 Th2 C11 . . 128.42(12) ?
O3 Th2 C11 6_565 . 82.80(12) ?
O3 Th2 C11 . 6_565 82.80(12) ?
O3 Th2 C11 6_565 6_565 128.42(12) ?
O3 Th2 C12 . . 110.75(9) ?
O3 Th2 C12 6_565 . 110.75(9) ?
O3 Th2 C13 6_565 6_565 107.88(12) ?
O3 Th2 C13 . 6_565 81.05(12) ?
O3 Th2 C13 6_565 . 81.05(12) ?
O3 Th2 C13 . . 107.88(12) ?
N1 Th2 Cl1 . . 137.70(10) ?
N1 Th2 Cl1 6_565 . 137.70(10) ?
N1 Th2 N1 6_565 . 70.9(2) ?
N1 Th2 C11 . . 107.32(14) ?
N1 Th2 C11 6_565 6_565 107.32(14) ?
N1 Th2 C11 . 6_565 79.65(13) ?
N1 Th2 C11 6_565 . 79.65(13) ?
N1 Th2 C12 6_565 . 79.86(15) ?
N1 Th2 C12 . . 79.86(15) ?
N1 Th2 C13 6_565 . 107.11(14) ?
N1 Th2 C13 . . 126.15(13) ?
N1 Th2 C13 6_565 6_565 126.15(13) ?
N1 Th2 C13 . 6_565 107.11(13) ?
C11 Th2 Cl1 . . 108.35(10) ?
C11 Th2 Cl1 6_565 . 108.35(10) ?
C11 Th2 C11 . 6_565 48.60(19) ?
C11 Th2 C12 6_565 . 29.38(12) ?
C11 Th2 C12 . . 29.38(12) ?
C12 Th2 Cl1 . . 127.25(14) ?
C13 Th2 Cl1 6_565 . 80.94(10) ?
C13 Th2 Cl1 . . 80.94(10) ?
C13 Th2 C11 . . 29.39(13) ?
C13 Th2 C11 . 6_565 48.59(13) ?
C13 Th2 C11 6_565 . 48.59(13) ?
C13 Th2 C11 6_565 6_565 29.39(13) ?
C13 Th2 C12 6_565 . 48.39(16) ?
C13 Th2 C12 . . 48.39(16) ?
C13 Th2 C13 6_565 . 29.54(18) ?
Th1 Cl1 Th1 6_565 . 75.30(4) ?
Th2 Cl1 Th1 . 6_565 75.86(3) ?
Th2 Cl1 Th1 . . 75.86(3) ?
Th1 O1 Th1 . 6_565 108.19(18) ?
Th1 O1 Th2 6_565 . 107.42(12) ?
Th1 O1 Th2 . . 107.42(12) ?
Th1 O2 Th1 6_565 . 104.25(18) ?
Th1 O2 H2 . . 127.6(5) ?
Th1 O2 H2 6_565 . 127.6(5) ?
Th1 O3 H3 . . 113(8) ?
Th2 O3 Th1 . . 103.27(12) ?
Th2 O3 H3 . . 119(8) ?
N2 N1 Th2 . . 134.0(3) ?
N3 N2 N1 . . 176.9(5) ?
N2 N3 Th1 . 2_656 155.4(4) ?
N5 N4 Th1 . . 127.7(3) ?
N4 N5 N4 . 2_656 179.0(7) ?
C2 C1 Th1 . . 76.3(3) ?
C2 C1 C6 . . 126.2(5) ?
C5 C1 Th1 . . 75.2(3) ?
C5 C1 C2 . . 107.6(4) ?
C5 C1 C6 . . 126.0(5) ?
C6 C1 Th1 . . 118.4(3) ?
C1 C2 Th1 . . 74.4(3) ?
C1 C2 C7 . . 126.5(5) ?
C3 C2 Th1 . . 75.6(3) ?
C3 C2 C1 . . 107.9(4) ?
C3 C2 C7 . . 125.3(5) ?
C7 C2 Th1 . . 120.9(3) ?
C2 C3 Th1 . . 75.3(3) ?
C2 C3 C4 . . 108.4(4) ?
C2 C3 C8 . . 125.1(5) ?
C4 C3 Th1 . . 75.2(3) ?
C4 C3 C8 . . 126.3(5) ?
C8 C3 Th1 . . 119.6(3) ?
C3 C4 Th1 . . 75.7(3) ?
C3 C4 C9 . . 126.1(5) ?
C5 C4 Th1 . . 74.3(3) ?
C5 C4 C3 . . 107.5(4) ?
C5 C4 C9 . . 126.3(5) ?
C9 C4 Th1 . . 117.7(3) ?
C1 C5 Th1 . . 75.4(3) ?
C1 C5 C4 . . 108.5(4) ?
C1 C5 C10 . . 125.4(5) ?
C4 C5 Th1 . . 76.4(3) ?
C4 C5 C10 . . 125.8(5) ?
C10 C5 Th1 . . 119.2(3) ?
C1 C6 H6A . . 109.5 ?
C1 C6 H6B . . 109.5 ?
C1 C6 H6C . . 109.5 ?
H6A C6 H6B . . 109.5 ?
H6A C6 H6C . . 109.5 ?
H6B C6 H6C . . 109.5 ?
C2 C7 H7A . . 109.5 ?
C2 C7 H7B . . 109.5 ?
C2 C7 H7C . . 109.5 ?
H7A C7 H7B . . 109.5 ?
H7A C7 H7C . . 109.5 ?
H7B C7 H7C . . 109.5 ?
C3 C8 H8A . . 109.5 ?
C3 C8 H8B . . 109.5 ?
C3 C8 H8C . . 109.5 ?
H8A C8 H8B . . 109.5 ?
H8A C8 H8C . . 109.5 ?
H8B C8 H8C . . 109.5 ?
C4 C9 H9A . . 109.5 ?
C4 C9 H9B . . 109.5 ?
C4 C9 H9C . . 109.5 ?
H9A C9 H9B . . 109.5 ?
H9A C9 H9C . . 109.5 ?
H9B C9 H9C . . 109.5 ?
C5 C10 H10A . . 109.5 ?
C5 C10 H10B . . 109.5 ?
C5 C10 H10C . . 109.5 ?
H10A C10 H10B . . 109.5 ?
H10A C10 H10C . . 109.5 ?
H10B C10 H10C . . 109.5 ?
C12 C11 Th2 . . 75.5(3) ?
C12 C11 C14 . . 127.5(5) ?
C13 C11 Th2 . . 74.9(2) ?
C13 C11 C12 . . 107.7(4) ?
C13 C11 C14 . . 124.7(4) ?
C14 C11 Th2 . . 117.4(3) ?
C11 C12 Th2 6_565 . 75.1(3) ?
C11 C12 Th2 . . 75.1(3) ?
C11 C12 C11 6_565 . 108.3(6) ?
C11 C12 C15 . . 125.8(3) ?
C11 C12 C15 6_565 . 125.8(3) ?
C15 C12 Th2 . . 118.5(4) ?
C11 C13 Th2 . . 75.7(3) ?
C11 C13 C13 . 6_565 108.1(3) ?
C11 C13 C16 . . 125.7(4) ?
C13 C13 Th2 6_565 . 75.23(9) ?
C13 C13 C16 6_565 . 126.1(3) ?
C16 C13 Th2 . . 118.1(3) ?
C11 C14 H14A . . 109.5 ?
C11 C14 H14B . . 109.5 ?
C11 C14 H14C . . 109.5 ?
H14A C14 H14B . . 109.5 ?
H14A C14 H14C . . 109.5 ?
H14B C14 H14C . . 109.5 ?
C12 C15 H15A . 6_565 109.5(13) ?
C12 C15 H15A . . 109.5 ?
C12 C15 H15B . . 109.5 ?
C12 C15 H15B . 6_565 109.5(5) ?
C12 C15 H15C . 6_565 109.5(9) ?
C12 C15 H15C . . 109.5 ?
H15A C15 H15A . 6_565 77.5 ?
H15A C15 H15B . . 109.5 ?
H15A C15 H15B 6_565 6_565 109.5 ?
H15A C15 H15B . 6_565 34.6 ?
H15A C15 H15C . . 109.5 ?
H15A C15 H15C 6_565 6_565 109.5 ?
H15A C15 H15C . 6_565 134.9 ?
H15B C15 H15A . 6_565 34.6 ?
H15B C15 H15B . 6_565 134.9 ?
H15B C15 H15C . . 109.5 ?
H15B C15 H15C 6_565 6_565 109.5 ?
H15B C15 H15C . 6_565 77.5 ?
H15C C15 H15A . 6_565 134.9 ?
H15C C15 H15B . 6_565 77.5 ?
H15C C15 H15C . 6_565 34.6 ?
C13 C16 H16A . . 109.5 ?
C13 C16 H16B . . 109.5 ?
C13 C16 H16C . . 109.5 ?
H16A C16 H16B . . 109.5 ?
H16A C16 H16C . . 109.5 ?
H16B C16 H16C . . 109.5 ?
C7S O2S C5S . . 109(3) ?
O2S C5S H5SA . . 110.7 ?
O2S C5S H5SB . . 110.7 ?
O2S C5S C6S . . 105(3) ?
H5SA C5S H5SB . . 108.8 ?
C6S C5S H5SA . . 110.7 ?
C6S C5S H5SB . . 110.7 ?
C5S C6S H6SA . . 109.5 ?
C5S C6S H6SB . . 109.5 ?
C5S C6S H6SC . . 109.5 ?
H6SA C6S H6SB . . 109.5 ?
H6SA C6S H6SC . . 109.5 ?
H6SB C6S H6SC . . 109.5 ?
O2S C7S H7SA . . 109.6 ?
O2S C7S H7SB . . 109.6 ?
O2S C7S C8S . . 110(3) ?
H7SA C7S H7SB . . 108.1 ?
C8S C7S H7SA . . 109.6 ?
C8S C7S H7SB . . 109.6 ?
C7S C8S H8SA . . 109.5 ?
C7S C8S H8SB . . 109.5 ?
C7S C8S H8SC . . 109.5 ?
H8SA C8S H8SB . . 109.5 ?
H8SA C8S H8SC . . 109.5 ?
H8SB C8S H8SC . . 109.5 ?
C4S O1S C1S . . 109.7(12) ?
O1S C1S H1SA . . 110.5 ?
O1S C1S H1SB . . 110.5 ?
O1S C1S C2S . . 106.2(13) ?
H1SA C1S H1SB . . 108.7 ?
C2S C1S H1SA . . 110.5 ?
C2S C1S H1SB . . 110.5 ?
C1S C2S H2SA . . 112.1 ?
C1S C2S H2SB . . 112.1 ?
C1S C2S C3S . . 98.2(15) ?
H2SA C2S H2SB . . 109.8 ?
C3S C2S H2SA . . 112.1 ?
C3S C2S H2SB . . 112.1 ?
C2S C3S H3SA . . 112.0 ?
C2S C3S H3SB . . 112.0 ?
C4S C3S C2S . . 98.7(16) ?
C4S C3S H3SA . . 112.0 ?
C4S C3S H3SB . . 112.0 ?
O1S C4S C3S . . 101.6(15) ?
O1S C4S H4SA . . 111.5 ?
O1S C4S H4SB . . 111.5 ?
C3S C4S H4SA . . 111.5 ?
C3S C4S H4SB . . 111.5 ?
H4SA C4S H4SB . . 109.3 ?

loop_
_geom_bond_atom_site_label_1
_geom_bond_atom_site_label_2
_geom_bond_site_symmetry_2
_geom_bond_distance
_geom_bond_publ_flag
Th1 Cl1 . 3.0589(12) ?
Th1 O1 . 2.307(3) ?
Th1 O2 . 2.367(3) ?
Th1 O3 . 2.388(3) ?
Th1 N3 2_656 2.530(4) ?
Th1 N4 . 2.567(4) ?
Th1 C1 . 2.791(5) ?
Th1 C2 . 2.816(5) ?
Th1 C3 . 2.820(5) ?
Th1 C4 . 2.813(5) ?
Th1 C5 . 2.787(5) ?
Th2 Cl1 . 3.0190(17) ?
Th2 O1 . 2.329(4) ?
Th2 O3 . 2.378(3) ?
Th2 O3 6_565 2.378(3) ?
Th2 N1 . 2.553(4) ?
Th2 N1 6_565 2.553(4) ?
Th2 C11 . 2.791(4) ?
Th2 C11 6_565 2.791(4) ?
Th2 C12 . 2.796(6) ?
Th2 C13 6_565 2.780(4) ?
Th2 C13 . 2.780(4) ?
O2 H2 . 0.84(2) ?
O3 H3 . 0.84(2) ?
N1 N2 . 1.180(5) ?
N2 N3 . 1.165(5) ?
N4 N5 . 1.172(4) ?
C1 C2 . 1.418(7) ?
C1 C5 . 1.415(7) ?
C1 C6 . 1.497(7) ?
C2 C3 . 1.414(8) ?
C2 C7 . 1.505(7) ?
C3 C4 . 1.415(7) ?
C3 C8 . 1.508(7) ?
C4 C5 . 1.415(7) ?
C4 C9 . 1.507(7) ?
C5 C10 . 1.511(7) ?
C6 H6A . 0.9800 ?
C6 H6B . 0.9800 ?
C6 H6C . 0.9800 ?
C7 H7A . 0.9800 ?
C7 H7B . 0.9800 ?
C7 H7C . 0.9800 ?
C8 H8A . 0.9800 ?
C8 H8B . 0.9800 ?
C8 H8C . 0.9800 ?
C9 H9A . 0.9800 ?
C9 H9B . 0.9800 ?
C9 H9C . 0.9800 ?
C10 H10A . 0.9800 ?
C10 H10B . 0.9800 ?
C10 H10C . 0.9800 ?
C11 C12 . 1.417(6) ?
C11 C13 . 1.413(7) ?
C11 C14 . 1.500(7) ?
C12 C15 . 1.510(10) ?
C13 C13 6_565 1.417(9) ?
C13 C16 . 1.493(7) ?
C14 H14A . 0.9800 ?
C14 H14B . 0.9800 ?
C14 H14C . 0.9800 ?
C15 H15A 6_565 0.98(6) ?
C15 H15A . 0.9800 ?
C15 H15B . 0.9800 ?
C15 H15B 6_565 0.98(2) ?
C15 H15C . 0.9800 ?
C15 H15C 6_565 0.98(4) ?
C16 H16A . 0.9800 ?
C16 H16B . 0.9800 ?
C16 H16C . 0.9800 ?
O2S C5S . 1.415(19) ?
O2S C7S . 1.411(19) ?
C5S H5SA . 0.9900 ?
C5S H5SB . 0.9900 ?
C5S C6S . 1.542(19) ?
C6S H6SA . 0.9800 ?
C6S H6SB . 0.9800 ?
C6S H6SC . 0.9800 ?
C7S H7SA . 0.9900 ?
C7S H7SB . 0.9900 ?
C7S C8S . 1.523(19) ?
C8S H8SA . 0.9800 ?
C8S H8SB . 0.9800 ?
C8S H8SC . 0.9800 ?
O1S C1S . 1.448(15) ?
O1S C4S . 1.435(15) ?
C1S H1SA . 0.9900 ?
C1S H1SB . 0.9900 ?
C1S C2S . 1.525(16) ?
C2S H2SA . 0.9900 ?
C2S H2SB . 0.9900 ?
C2S C3S . 1.563(17) ?
C3S H3SA . 0.9900 ?
C3S H3SB . 0.9900 ?
C3S C4S . 1.551(17) ?
C4S H4SA . 0.9900 ?
C4S H4SB . 0.9900 ?

loop_
_geom_hbond_atom_site_label_D
_geom_hbond_atom_site_label_H
_geom_hbond_atom_site_label_A
_geom_hbond_site_symmetry_A
_geom_hbond_distance_DH
_geom_hbond_distance_HA
_geom_hbond_distance_DA
_geom_hbond_angle_DHA
_geom_hbond_publ_flag
O2 H2 O1S . 0.84(2) 1.93(3) 2.762(10) 170(8) yes

_cod_database_fobs_code 2022437
